data_7229002
loop_
_publ_author_name
'Ma, Yan'
'Yang, Yong-Sheng'
'Jiang, Yu-Han'
'Li, Yue-Xue'
'Liu, Min'
'Li, Zhong-Feng'
'Han, Hong-Liang'
'Yang, Yu-Ping'
'Xin, Xiu-Lan'
'Jin, Qiong-Hua'

_publ_section_title
;
 Lanthanide contraction and chelating effect on a new family of lanthanide
 complexes with tetrakis(O-isopropyl)methyle-nediphosphonate: synthesis,
 structures and terahertz time-domain spectroscopy
;
_journal_issue 66
_journal_name_full 'RSC Adv.'
_journal_page_first 41651
_journal_paper_doi 10.1039/C7RA07888A
_journal_volume 7
_journal_year 2017
_chemical_formula_sum 'C26 H66 Cl3 La O16 P4'
_chemical_formula_weight 1003.93
_chemical_name_systematic
; 
 ? 
;
_space_group_IT_number 2
_symmetry_cell_setting triclinic
_symmetry_space_group_name_Hall '-P 1'
_symmetry_space_group_name_H-M 'P -1'
_atom_sites_solution_hydrogens geom
_atom_sites_solution_primary direct
_atom_sites_solution_secondary difmap
_audit_creation_method SHELXL-97
_audit_update_record
;
2017-07-07 deposited with the CCDC.
2017-08-18 downloaded from the CCDC.
;
_cell_angle_alpha 99.0390(10)
_cell_angle_beta 108.566(2)
_cell_angle_gamma 110.314(2)
_cell_formula_units_Z 2
_cell_length_a 12.2667(11)
_cell_length_b 13.8644(13)
_cell_length_c 16.750(2)
_cell_measurement_reflns_used 5369
_cell_measurement_temperature 298(2)
_cell_measurement_theta_max 27.299
_cell_measurement_theta_min 2.416
_cell_volume 2415.0(4)
_computing_cell_refinement 'Bruker SMART'
_computing_data_collection 'Bruker SMART'
_computing_data_reduction 'Bruker SAINT'
_computing_molecular_graphics 'Bruker SHELXTL'
_computing_publication_material 'Bruker SHELXTL'
_computing_structure_refinement 'SHELXL-97 (Sheldrick, 1997)'
_computing_structure_solution 'SHELXS-97 (Sheldrick, 1990)'
_diffrn_ambient_temperature 298(2)
_diffrn_measured_fraction_theta_full 0.982
_diffrn_measured_fraction_theta_max 0.983
_diffrn_measurement_device_type 'CCD area detector'
_diffrn_measurement_method 'phi and omega scans'
_diffrn_radiation_monochromator graphite
_diffrn_radiation_source 'fine-focus sealed tube'
_diffrn_radiation_type MoK\a
_diffrn_radiation_wavelength 0.71073
_diffrn_reflns_av_R_equivalents 0.0331
_diffrn_reflns_av_sigmaI/netI 0.0638
_diffrn_reflns_limit_h_max 14
_diffrn_reflns_limit_h_min -10
_diffrn_reflns_limit_k_max 16
_diffrn_reflns_limit_k_min -16
_diffrn_reflns_limit_l_max 19
_diffrn_reflns_limit_l_min -19
_diffrn_reflns_number 12576
_diffrn_reflns_theta_full 25.01
_diffrn_reflns_theta_max 25.01
_diffrn_reflns_theta_min 1.64
_exptl_absorpt_coefficient_mu 1.237
_exptl_absorpt_correction_T_max 0.7900
_exptl_absorpt_correction_T_min 0.5768
_exptl_absorpt_correction_type multi-scan
_exptl_absorpt_process_details sadabs
_exptl_crystal_density_diffrn 1.381
_exptl_crystal_density_method 'not measured'
_exptl_crystal_description block
_exptl_crystal_F_000 1036
_exptl_crystal_size_max 0.50
_exptl_crystal_size_mid 0.40
_exptl_crystal_size_min 0.20
_refine_diff_density_max 0.916
_refine_diff_density_min -1.824
_refine_diff_density_rms 0.139
_refine_ls_extinction_method none
_refine_ls_goodness_of_fit_ref 1.070
_refine_ls_hydrogen_treatment mixed
_refine_ls_matrix_type full
_refine_ls_number_parameters 467
_refine_ls_number_reflns 8371
_refine_ls_number_restraints 0
_refine_ls_restrained_S_all 1.070
_refine_ls_R_factor_all 0.0708
_refine_ls_R_factor_gt 0.0504
_refine_ls_shift/su_max 0.001
_refine_ls_shift/su_mean 0.000
_refine_ls_structure_factor_coef Fsqd
_refine_ls_weighting_details 'calc w=1/[\s^2^(Fo^2^)+(0.0755P)^2^+3.4352P] where P=(Fo^2^+2Fc^2^)/3'
_refine_ls_weighting_scheme calc
_refine_ls_wR_factor_gt 0.1273
_refine_ls_wR_factor_ref 0.1478
_reflns_number_gt 6625
_reflns_number_total 8371
_reflns_threshold_expression >2sigma(I)
_cod_data_source_file c7ra07888a2.cif
_cod_data_source_block 081026f
_cod_depositor_comments
;
The following automatic conversions were performed:

'_symmetry_cell_setting' value 'Triclinic' changed to 'triclinic'
according to
/home/data/users/saulius/crontab/automatic-downloads/rss-feeds/RSC/lib/dictionaries/cif_core.dic
dictionary named 'cif_core.dic' version 2.4.2 from 2011-04-26.

Automatic conversion script
Id: cif_fix_values 4973 2017-02-22 13:04:09Z antanas 
;
_cod_original_cell_volume 2414.9(4)
_cod_original_sg_symbol_H-M P-1
_cod_database_code 7229002

loop_
_symmetry_equiv_pos_as_xyz
'x, y, z'
'-x, -y, -z'

loop_
_atom_site_label
_atom_site_type_symbol
_atom_site_fract_x
_atom_site_fract_y
_atom_site_fract_z
_atom_site_U_iso_or_equiv
_atom_site_adp_type
_atom_site_occupancy
_atom_site_symmetry_multiplicity
_atom_site_calc_flag
_atom_site_refinement_flags
La1 La 0.28468(3) 0.60181(2) 0.19749(2) 0.02927(12) Uani 1 1 d .
Cl1 Cl 0.44914(16) 0.63531(13) 0.37868(10) 0.0506(4) Uani 1 1 d .
Cl2 Cl 0.17785(17) 0.65639(14) 0.90977(11) 0.0539(4) Uani 1 1 d .
Cl3 Cl 0.05071(18) 0.28756(16) 0.87997(13) 0.0590(5) Uani 1 1 d .
O1 O 0.1908(4) 0.4310(3) 0.2339(3) 0.0413(10) Uani 1 1 d .
O2 O 0.1835(4) 0.3228(4) 0.3429(3) 0.0494(11) Uani 1 1 d .
O3 O 0.1407(4) 0.2301(3) 0.1913(3) 0.0444(10) Uani 1 1 d .
O4 O 0.4064(4) 0.4871(3) 0.1809(3) 0.0427(10) Uani 1 1 d .
O5 O 0.5892(4) 0.4429(4) 0.2716(3) 0.0456(10) Uani 1 1 d .
O6 O 0.4067(4) 0.3019(3) 0.1411(3) 0.0477(11) Uani 1 1 d .
O7 O 0.2774(4) 0.7623(3) 0.2890(3) 0.0422(10) Uani 1 1 d .
O8 O 0.3402(5) 0.8600(4) 0.4490(3) 0.0563(12) Uani 1 1 d .
O9 O 0.3500(4) 0.9678(3) 0.3452(3) 0.0517(11) Uani 1 1 d .
O10 O 0.4868(4) 0.7690(3) 0.2321(3) 0.0434(10) Uani 1 1 d .
O11 O 0.5450(5) 0.9717(4) 0.2561(3) 0.0572(12) Uani 1 1 d .
O12 O 0.7074(4) 0.9138(4) 0.3308(4) 0.0638(14) Uani 1 1 d .
O13 O 0.1969(4) 0.7108(3) 0.1034(3) 0.0458(10) Uani 1 1 d .
H13F H 0.1877 0.6957 0.0499 0.055 Uiso 1 1 d R
H13G H 0.1282 0.7104 0.1050 0.055 Uiso 1 1 d R
O14 O 0.3396(5) 0.5945(4) 0.0583(3) 0.0584(13) Uani 1 1 d .
H14C H 0.3375 0.6554 0.0600 0.070 Uiso 1 1 d R
H14A H 0.2868 0.5532 0.0067 0.070 Uiso 1 1 d R
O15 O 0.1024(5) 0.4539(4) 0.0550(3) 0.0625(13) Uani 1 1 d .
H15C H 0.0360 0.4293 0.0652 0.075 Uiso 1 1 d R
H15D H 0.0913 0.4107 0.0080 0.075 Uiso 1 1 d R
O16 O 0.0671(4) 0.5663(4) 0.2046(3) 0.0514(11) Uani 1 1 d .
H16F H 0.0067 0.5038 0.1773 0.062 Uiso 1 1 d R
H16G H 0.0430 0.6118 0.1855 0.062 Uiso 1 1 d R
P1 P 0.21649(14) 0.34259(12) 0.26222(10) 0.0354(3) Uani 1 1 d .
P2 P 0.44441(14) 0.40588(12) 0.21536(10) 0.0364(3) Uani 1 1 d .
P3 P 0.36128(15) 0.86335(12) 0.36204(10) 0.0372(4) Uani 1 1 d .
P4 P 0.56208(15) 0.87951(12) 0.29426(11) 0.0406(4) Uani 1 1 d .
C1 C 0.3787(6) 0.3647(5) 0.2931(4) 0.0410(14) Uani 1 1 d .
H1 H 0.4254 0.3557 0.3450 0.049 Uiso 1 1 calc R
C2 C 0.1933(7) 0.4097(7) 0.4111(5) 0.064(2) Uani 1 1 d .
H2 H 0.2212 0.4767 0.3954 0.077 Uiso 1 1 calc R
C3 C 0.0677(11) 0.3847(11) 0.4094(8) 0.130(5) Uani 1 1 d .
H3A H 0.0394 0.3203 0.4261 0.195 Uiso 1 1 calc R
H3B H 0.0100 0.3737 0.3508 0.195 Uiso 1 1 calc R
H3C H 0.0702 0.4434 0.4500 0.195 Uiso 1 1 calc R
C4 C 0.2856(11) 0.4248(11) 0.4954(7) 0.128(5) Uani 1 1 d .
H4A H 0.3018 0.4898 0.5366 0.193 Uiso 1 1 calc R
H4B H 0.3630 0.4302 0.4900 0.193 Uiso 1 1 calc R
H4C H 0.2541 0.3645 0.5161 0.193 Uiso 1 1 calc R
C5 C 0.0006(6) 0.1903(5) 0.1431(5) 0.0532(17) Uani 1 1 d .
H5 H -0.0225 0.2510 0.1502 0.064 Uiso 1 1 calc R
C6 C -0.0341(8) 0.1421(7) 0.0484(5) 0.075(2) Uani 1 1 d .
H6A H 0.0096 0.1957 0.0259 0.112 Uiso 1 1 calc R
H6B H -0.1241 0.1160 0.0165 0.112 Uiso 1 1 calc R
H6C H -0.0103 0.0833 0.0413 0.112 Uiso 1 1 calc R
C7 C -0.0638(8) 0.1096(7) 0.1841(6) 0.084(3) Uani 1 1 d .
H7A H -0.0399 0.0507 0.1782 0.125 Uiso 1 1 calc R
H7B H -0.1543 0.0828 0.1543 0.125 Uiso 1 1 calc R
H7C H -0.0377 0.1445 0.2455 0.125 Uiso 1 1 calc R
C8 C 0.3207(6) 0.2755(6) 0.0491(4) 0.0519(17) Uani 1 1 d .
H8 H 0.2553 0.3014 0.0473 0.062 Uiso 1 1 calc R
C9 C 0.3938(9) 0.3292(7) -0.0009(6) 0.083(3) Uani 1 1 d .
H9A H 0.4307 0.4060 0.0246 0.124 Uiso 1 1 calc R
H9B H 0.3375 0.3097 -0.0616 0.124 Uiso 1 1 calc R
H9C H 0.4600 0.3060 0.0026 0.124 Uiso 1 1 calc R
C10 C 0.2595(9) 0.1555(7) 0.0129(6) 0.084(3) Uani 1 1 d .
H10A H 0.3234 0.1297 0.0159 0.125 Uiso 1 1 calc R
H10B H 0.2010 0.1343 -0.0474 0.125 Uiso 1 1 calc R
H10C H 0.2146 0.1252 0.0471 0.125 Uiso 1 1 calc R
C11 C 0.6847(6) 0.4534(6) 0.2350(5) 0.0495(16) Uani 1 1 d .
H11 H 0.6478 0.3913 0.1824 0.059 Uiso 1 1 calc R
C12 C 0.7159(9) 0.5521(8) 0.2071(7) 0.095(3) Uani 1 1 d .
H12A H 0.6408 0.5480 0.1625 0.142 Uiso 1 1 calc R
H12B H 0.7791 0.5583 0.1835 0.142 Uiso 1 1 calc R
H12C H 0.7481 0.6141 0.2570 0.142 Uiso 1 1 calc R
C13 C 0.7926(8) 0.4460(9) 0.3014(6) 0.084(3) Uani 1 1 d .
H13A H 0.8353 0.5093 0.3516 0.127 Uiso 1 1 calc R
H13B H 0.8510 0.4406 0.2759 0.127 Uiso 1 1 calc R
H13C H 0.7616 0.3833 0.3196 0.127 Uiso 1 1 calc R
C14 C 0.5250(6) 0.8990(5) 0.3889(4) 0.0436(15) Uani 1 1 d .
H14 H 0.5858 0.9254 0.4466 0.052 Uiso 1 1 calc R
C15 C 0.2754(7) 0.7600(6) 0.4668(5) 0.063(2) Uani 1 1 d .
H15 H 0.2675 0.6982 0.4240 0.076 Uiso 1 1 calc R
C16 C 0.3552(12) 0.7674(9) 0.5563(7) 0.122(4) Uani 1 1 d .
H16A H 0.4390 0.7799 0.5601 0.183 Uiso 1 1 calc R
H16B H 0.3187 0.7013 0.5689 0.183 Uiso 1 1 calc R
H16C H 0.3601 0.8260 0.5985 0.183 Uiso 1 1 calc R
C17 C 0.1476(11) 0.7517(10) 0.4552(9) 0.132(5) Uani 1 1 d .
H17A H 0.1532 0.8218 0.4787 0.198 Uiso 1 1 calc R
H17B H 0.1137 0.7042 0.4858 0.198 Uiso 1 1 calc R
H17C H 0.0928 0.7236 0.3934 0.198 Uiso 1 1 calc R
C18 C 0.2274(7) 0.9717(6) 0.3002(5) 0.0581(19) Uani 1 1 d .
H18 H 0.1575 0.9010 0.2850 0.070 Uiso 1 1 calc R
C19 C 0.2188(9) 1.0542(8) 0.3647(6) 0.086(3) Uani 1 1 d .
H19A H 0.2142 1.0295 0.4145 0.128 Uiso 1 1 calc R
H19B H 0.1440 1.0645 0.3365 0.128 Uiso 1 1 calc R
H19C H 0.2925 1.1212 0.3844 0.128 Uiso 1 1 calc R
C20 C 0.2288(10) 1.0003(8) 0.2175(6) 0.093(3) Uani 1 1 d .
H20A H 0.2950 1.0710 0.2329 0.139 Uiso 1 1 calc R
H20B H 0.1483 0.9995 0.1845 0.139 Uiso 1 1 calc R
H20C H 0.2438 0.9488 0.1822 0.139 Uiso 1 1 calc R
C21 C 0.5721(8) 0.9950(7) 0.1809(6) 0.071(2) Uani 1 1 d .
H21 H 0.6447 0.9796 0.1822 0.086 Uiso 1 1 calc R
C22 C 0.4641(11) 0.9262(9) 0.0962(7) 0.122(4) Uani 1 1 d .
H22A H 0.4319 0.8529 0.0975 0.183 Uiso 1 1 calc R
H22B H 0.4918 0.9300 0.0488 0.183 Uiso 1 1 calc R
H22C H 0.3982 0.9508 0.0873 0.183 Uiso 1 1 calc R
C23 C 0.6120(12) 1.1125(8) 0.1950(7) 0.111(4) Uani 1 1 d .
H23A H 0.5434 1.1303 0.1962 0.167 Uiso 1 1 calc R
H23B H 0.6340 1.1316 0.1477 0.167 Uiso 1 1 calc R
H23C H 0.6843 1.1516 0.2502 0.167 Uiso 1 1 calc R
C24 C 0.7647(7) 0.8387(6) 0.3246(6) 0.062(2) Uani 1 1 d .
H24 H 0.6973 0.7654 0.2946 0.074 Uiso 1 1 calc R
C25 C 0.8401(12) 0.8648(10) 0.2741(8) 0.117(4) Uani 1 1 d .
H25A H 0.7853 0.8444 0.2129 0.176 Uiso 1 1 calc R
H25B H 0.8926 0.8264 0.2809 0.176 Uiso 1 1 calc R
H25C H 0.8928 0.9410 0.2947 0.176 Uiso 1 1 calc R
C26 C 0.8404(13) 0.8446(11) 0.4128(8) 0.140(5) Uani 1 1 d .
H26A H 0.8706 0.7894 0.4099 0.211 Uiso 1 1 calc R
H26B H 0.7894 0.8343 0.4467 0.211 Uiso 1 1 calc R
H26C H 0.9115 0.9141 0.4406 0.211 Uiso 1 1 calc R

loop_
_atom_site_aniso_label
_atom_site_aniso_U_11
_atom_site_aniso_U_22
_atom_site_aniso_U_33
_atom_site_aniso_U_23
_atom_site_aniso_U_13
_atom_site_aniso_U_12
La1 0.02269(18) 0.02547(18) 0.03234(19) 0.00715(13) 0.01001(14) 0.00378(13)
Cl1 0.0514(10) 0.0403(9) 0.0427(9) 0.0114(7) 0.0051(7) 0.0131(7)
Cl2 0.0562(10) 0.0585(10) 0.0446(9) 0.0161(8) 0.0179(8) 0.0234(9)
Cl3 0.0543(11) 0.0720(12) 0.0668(11) 0.0274(10) 0.0318(9) 0.0351(10)
O1 0.030(2) 0.038(2) 0.054(3) 0.019(2) 0.016(2) 0.0115(19)
O2 0.045(3) 0.051(3) 0.057(3) 0.026(2) 0.026(2) 0.018(2)
O3 0.034(2) 0.035(2) 0.060(3) 0.014(2) 0.019(2) 0.0100(19)
O4 0.042(2) 0.044(2) 0.051(3) 0.019(2) 0.026(2) 0.019(2)
O5 0.031(2) 0.057(3) 0.049(3) 0.012(2) 0.019(2) 0.017(2)
O6 0.044(3) 0.045(3) 0.052(3) 0.013(2) 0.016(2) 0.020(2)
O7 0.035(2) 0.037(2) 0.048(2) 0.0060(19) 0.017(2) 0.0109(19)
O8 0.059(3) 0.043(3) 0.055(3) 0.003(2) 0.033(2) 0.005(2)
O9 0.045(3) 0.038(2) 0.067(3) 0.011(2) 0.020(2) 0.015(2)
O10 0.036(2) 0.040(2) 0.050(2) 0.011(2) 0.025(2) 0.0050(19)
O11 0.058(3) 0.047(3) 0.063(3) 0.021(2) 0.029(3) 0.011(2)
O12 0.038(3) 0.050(3) 0.085(4) 0.002(3) 0.022(3) 0.008(2)
O13 0.044(3) 0.053(3) 0.045(2) 0.019(2) 0.021(2) 0.023(2)
O14 0.065(3) 0.074(3) 0.051(3) 0.025(3) 0.030(3) 0.036(3)
O15 0.048(3) 0.055(3) 0.051(3) -0.005(2) 0.011(2) 0.002(2)
O16 0.036(2) 0.043(3) 0.074(3) 0.023(2) 0.025(2) 0.011(2)
P1 0.0279(8) 0.0326(8) 0.0458(9) 0.0174(7) 0.0172(7) 0.0083(6)
P2 0.0301(8) 0.0359(8) 0.0438(9) 0.0128(7) 0.0172(7) 0.0123(7)
P3 0.0367(9) 0.0286(8) 0.0405(9) 0.0056(6) 0.0174(7) 0.0078(7)
P4 0.0290(8) 0.0319(8) 0.0522(10) 0.0100(7) 0.0180(7) 0.0030(7)
C1 0.033(3) 0.045(4) 0.047(4) 0.023(3) 0.016(3) 0.014(3)
C2 0.056(5) 0.069(5) 0.060(5) 0.016(4) 0.027(4) 0.017(4)
C3 0.083(8) 0.150(12) 0.119(10) -0.010(8) 0.026(7) 0.041(8)
C4 0.100(9) 0.152(12) 0.086(8) -0.004(8) 0.011(7) 0.042(8)
C5 0.037(4) 0.042(4) 0.067(5) 0.015(3) 0.014(3) 0.010(3)
C6 0.054(5) 0.063(5) 0.072(5) 0.018(4) 0.007(4) 0.002(4)
C7 0.051(5) 0.071(6) 0.091(6) 0.021(5) 0.026(5) -0.010(4)
C8 0.041(4) 0.052(4) 0.051(4) 0.011(3) 0.014(3) 0.013(3)
C9 0.080(6) 0.085(6) 0.060(5) 0.021(5) 0.030(5) 0.006(5)
C10 0.079(6) 0.057(5) 0.078(6) -0.006(4) 0.018(5) 0.011(5)
C11 0.035(4) 0.062(4) 0.054(4) 0.018(3) 0.026(3) 0.017(3)
C12 0.071(6) 0.090(7) 0.120(8) 0.047(6) 0.048(6) 0.016(5)
C13 0.049(5) 0.134(9) 0.078(6) 0.037(6) 0.030(5) 0.039(5)
C14 0.037(3) 0.039(3) 0.048(4) 0.010(3) 0.018(3) 0.009(3)
C15 0.062(5) 0.051(4) 0.063(5) 0.010(4) 0.037(4) 0.000(4)
C16 0.144(11) 0.089(8) 0.084(7) 0.033(6) 0.036(7) 0.002(7)
C17 0.090(8) 0.121(10) 0.140(11) 0.020(8) 0.055(8) -0.004(7)
C18 0.052(4) 0.049(4) 0.064(5) 0.012(4) 0.015(4) 0.022(4)
C19 0.076(6) 0.091(7) 0.090(7) 0.013(5) 0.024(5) 0.050(6)
C20 0.095(8) 0.091(7) 0.083(7) 0.021(6) 0.024(6) 0.042(6)
C21 0.066(5) 0.059(5) 0.075(6) 0.022(4) 0.030(5) 0.008(4)
C22 0.120(9) 0.102(9) 0.077(7) 0.027(6) 0.024(7) -0.013(7)
C23 0.140(10) 0.062(6) 0.106(8) 0.035(6) 0.047(7) 0.011(6)
C24 0.041(4) 0.059(5) 0.076(5) 0.010(4) 0.025(4) 0.015(4)
C25 0.111(9) 0.111(9) 0.135(10) 0.027(8) 0.069(8) 0.040(8)
C26 0.127(11) 0.142(12) 0.121(10) 0.022(9) 0.016(9) 0.061(10)

loop_
_atom_type_symbol
_atom_type_description
_atom_type_scat_dispersion_real
_atom_type_scat_dispersion_imag
_atom_type_scat_source
C C 0.0033 0.0016 'International Tables Vol C Tables 4.2.6.8 and 6.1.1.4'
H H 0.0000 0.0000 'International Tables Vol C Tables 4.2.6.8 and 6.1.1.4'
P P 0.1023 0.0942 'International Tables Vol C Tables 4.2.6.8 and 6.1.1.4'
O O 0.0106 0.0060 'International Tables Vol C Tables 4.2.6.8 and 6.1.1.4'
La La -0.2871 2.4523 'International Tables Vol C Tables 4.2.6.8 and 6.1.1.4'
Cl Cl 0.1484 0.1585 'International Tables Vol C Tables 4.2.6.8 and 6.1.1.4'

loop_
_geom_angle_atom_site_label_1
_geom_angle_atom_site_label_2
_geom_angle_atom_site_label_3
_geom_angle
O1 La1 O7 112.86(14)
O1 La1 O10 145.69(14)
O7 La1 O10 71.81(13)
O1 La1 O4 70.77(13)
O7 La1 O4 148.26(14)
O10 La1 O4 88.18(13)
O1 La1 O16 66.66(13)
O7 La1 O16 65.23(14)
O10 La1 O16 135.55(14)
O4 La1 O16 135.43(13)
O1 La1 O13 135.91(13)
O7 La1 O13 66.87(13)
O10 La1 O13 78.10(14)
O4 La1 O13 133.93(13)
O16 La1 O13 75.24(14)
O1 La1 O15 70.47(15)
O7 La1 O15 127.25(15)
O10 La1 O15 135.70(15)
O4 La1 O15 84.28(15)
O16 La1 O15 69.85(15)
O13 La1 O15 76.34(15)
O1 La1 O14 119.91(15)
O7 La1 O14 126.24(14)
O10 La1 O14 70.80(15)
O4 La1 O14 65.25(14)
O16 La1 O14 128.18(15)
O13 La1 O14 68.69(14)
O15 La1 O14 66.42(16)
O1 La1 Cl1 73.54(10)
O7 La1 Cl1 75.23(10)
O10 La1 Cl1 75.26(10)
O4 La1 Cl1 75.98(10)
O16 La1 Cl1 103.39(11)
O13 La1 Cl1 138.81(10)
O15 La1 Cl1 142.99(12)
O14 La1 Cl1 128.28(11)
P1 O1 La1 144.1(2)
C2 O2 P1 122.5(4)
C5 O3 P1 118.8(4)
P2 O4 La1 142.3(2)
C11 O5 P2 124.7(4)
C8 O6 P2 124.0(4)
P3 O7 La1 141.0(2)
C15 O8 P3 123.9(4)
C18 O9 P3 123.2(4)
P4 O10 La1 139.4(2)
C21 O11 P4 124.6(5)
C24 O12 P4 123.8(4)
La1 O13 H13F 116.9
La1 O13 H13G 113.4
H13F O13 H13G 108.5
La1 O14 H14C 87.8
La1 O14 H14A 123.4
H14C O14 H14A 105.2
La1 O15 H15C 108.4
La1 O15 H15D 140.4
H15C O15 H15D 108.3
La1 O16 H16F 118.3
La1 O16 H16G 108.0
H16F O16 H16G 108.1
O1 P1 O3 115.2(2)
O1 P1 O2 113.3(2)
O3 P1 O2 103.9(2)
O1 P1 C1 113.1(3)
O3 P1 C1 104.1(3)
O2 P1 C1 106.4(3)
O4 P2 O6 113.3(2)
O4 P2 O5 117.0(3)
O6 P2 O5 104.3(2)
O4 P2 C1 112.6(3)
O6 P2 C1 107.8(3)
O5 P2 C1 100.6(3)
O7 P3 O9 116.3(3)
O7 P3 O8 113.1(3)
O9 P3 O8 104.4(3)
O7 P3 C14 113.3(3)
O9 P3 C14 101.5(3)
O8 P3 C14 107.1(3)
O10 P4 O12 113.6(3)
O10 P4 O11 115.7(3)
O12 P4 O11 104.0(3)
O10 P4 C14 113.6(3)
O12 P4 C14 105.9(3)
O11 P4 C14 103.0(3)
P1 C1 P2 114.4(3)
P1 C1 H1 122.8
P2 C1 H1 122.8
C4 C2 C3 113.6(9)
C4 C2 O2 110.9(8)
C3 C2 O2 107.9(7)
C4 C2 H2 108.1
C3 C2 H2 108.1
O2 C2 H2 108.1
C2 C3 H3A 109.5
C2 C3 H3B 109.5
H3A C3 H3B 109.5
C2 C3 H3C 109.5
H3A C3 H3C 109.5
H3B C3 H3C 109.5
C2 C4 H4A 109.5
C2 C4 H4B 109.5
H4A C4 H4B 109.5
C2 C4 H4C 109.5
H4A C4 H4C 109.5
H4B C4 H4C 109.5
C6 C5 O3 108.5(6)
C6 C5 C7 112.7(6)
O3 C5 C7 107.7(6)
C6 C5 H5 109.3
O3 C5 H5 109.3
C7 C5 H5 109.3
C5 C6 H6A 109.5
C5 C6 H6B 109.5
H6A C6 H6B 109.5
C5 C6 H6C 109.5
H6A C6 H6C 109.5
H6B C6 H6C 109.5
C5 C7 H7A 109.5
C5 C7 H7B 109.5
H7A C7 H7B 109.5
C5 C7 H7C 109.5
H7A C7 H7C 109.5
H7B C7 H7C 109.5
O6 C8 C10 106.5(6)
O6 C8 C9 109.9(6)
C10 C8 C9 112.7(7)
O6 C8 H8 109.2
C10 C8 H8 109.2
C9 C8 H8 109.2
C8 C9 H9A 109.5
C8 C9 H9B 109.5
H9A C9 H9B 109.5
C8 C9 H9C 109.5
H9A C9 H9C 109.5
H9B C9 H9C 109.5
C8 C10 H10A 109.5
C8 C10 H10B 109.5
H10A C10 H10B 109.5
C8 C10 H10C 109.5
H10A C10 H10C 109.5
H10B C10 H10C 109.5
O5 C11 C12 110.3(6)
O5 C11 C13 107.2(6)
C12 C11 C13 115.8(7)
O5 C11 H11 107.8
C12 C11 H11 107.8
C13 C11 H11 107.8
C11 C12 H12A 109.5
C11 C12 H12B 109.5
H12A C12 H12B 109.5
C11 C12 H12C 109.5
H12A C12 H12C 109.5
H12B C12 H12C 109.5
C11 C13 H13A 109.5
C11 C13 H13B 109.5
H13A C13 H13B 109.5
C11 C13 H13C 109.5
H13A C13 H13C 109.5
H13B C13 H13C 109.5
P3 C14 P4 113.5(4)
P3 C14 H14 123.2
P4 C14 H14 123.2
O8 C15 C16 107.0(7)
O8 C15 C17 106.7(8)
C16 C15 C17 114.6(9)
O8 C15 H15 109.5
C16 C15 H15 109.5
C17 C15 H15 109.5
C15 C16 H16A 109.5
C15 C16 H16B 109.5
H16A C16 H16B 109.5
C15 C16 H16C 109.5
H16A C16 H16C 109.5
H16B C16 H16C 109.5
C15 C17 H17A 109.5
C15 C17 H17B 109.5
H17A C17 H17B 109.5
C15 C17 H17C 109.5
H17A C17 H17C 109.5
H17B C17 H17C 109.5
O9 C18 C19 106.3(6)
O9 C18 C20 107.0(7)
C19 C18 C20 113.7(7)
O9 C18 H18 109.9
C19 C18 H18 109.9
C20 C18 H18 109.9
C18 C19 H19A 109.5
C18 C19 H19B 109.5
H19A C19 H19B 109.5
C18 C19 H19C 109.5
H19A C19 H19C 109.5
H19B C19 H19C 109.5
C18 C20 H20A 109.5
C18 C20 H20B 109.5
H20A C20 H20B 109.5
C18 C20 H20C 109.5
H20A C20 H20C 109.5
H20B C20 H20C 109.5
O11 C21 C22 111.8(7)
O11 C21 C23 107.0(7)
C22 C21 C23 114.5(9)
O11 C21 H21 107.8
C22 C21 H21 107.8
C23 C21 H21 107.8
C21 C22 H22A 109.5
C21 C22 H22B 109.5
H22A C22 H22B 109.5
C21 C22 H22C 109.5
H22A C22 H22C 109.5
H22B C22 H22C 109.5
C21 C23 H23A 109.5
C21 C23 H23B 109.5
H23A C23 H23B 109.5
C21 C23 H23C 109.5
H23A C23 H23C 109.5
H23B C23 H23C 109.5
C25 C24 C26 111.6(9)
C25 C24 O12 109.5(8)
C26 C24 O12 108.6(8)
C25 C24 H24 109.0
C26 C24 H24 109.0
O12 C24 H24 109.0
C24 C25 H25A 109.5
C24 C25 H25B 109.5
H25A C25 H25B 109.5
C24 C25 H25C 109.5
H25A C25 H25C 109.5
H25B C25 H25C 109.5
C24 C26 H26A 109.5
C24 C26 H26B 109.5
H26A C26 H26B 109.5
C24 C26 H26C 109.5
H26A C26 H26C 109.5
H26B C26 H26C 109.5

loop_
_geom_bond_atom_site_label_1
_geom_bond_atom_site_label_2
_geom_bond_distance
La1 O1 2.513(4)
La1 O7 2.542(4)
La1 O10 2.555(4)
La1 O4 2.571(4)
La1 O16 2.586(4)
La1 O13 2.592(4)
La1 O15 2.604(4)
La1 O14 2.622(4)
La1 Cl1 2.9161(16)
O1 P1 1.477(4)
O2 C2 1.466(9)
O2 P1 1.566(5)
O3 C5 1.493(8)
O3 P1 1.555(4)
O4 P2 1.489(4)
O5 C11 1.461(7)
O5 P2 1.566(4)
O6 C8 1.463(8)
O6 P2 1.564(5)
O7 P3 1.475(4)
O8 C15 1.469(8)
O8 P3 1.563(5)
O9 C18 1.477(8)
O9 P3 1.561(4)
O10 P4 1.479(4)
O11 C21 1.457(9)
O11 P4 1.563(5)
O12 C24 1.453(9)
O12 P4 1.550(5)
O13 H13F 0.8500
O13 H13G 0.8500
O14 H14C 0.8503
O14 H14A 0.8503
O15 H15C 0.8500
O15 H15D 0.8500
O16 H16F 0.8500
O16 H16G 0.8501
P1 C1 1.786(6)
P2 C1 1.804(6)
P3 C14 1.774(6)
P4 C14 1.790(6)
C1 H1 0.9300
C2 C4 1.430(12)
C2 C3 1.447(13)
C2 H2 0.9800
C3 H3A 0.9600
C3 H3B 0.9600
C3 H3C 0.9600
C4 H4A 0.9600
C4 H4B 0.9600
C4 H4C 0.9600
C5 C6 1.477(11)
C5 C7 1.523(10)
C5 H5 0.9800
C6 H6A 0.9600
C6 H6B 0.9600
C6 H6C 0.9600
C7 H7A 0.9600
C7 H7B 0.9600
C7 H7C 0.9600
C8 C10 1.492(10)
C8 C9 1.507(10)
C8 H8 0.9800
C9 H9A 0.9600
C9 H9B 0.9600
C9 H9C 0.9600
C10 H10A 0.9600
C10 H10B 0.9600
C10 H10C 0.9600
C11 C12 1.480(11)
C11 C13 1.481(10)
C11 H11 0.9800
C12 H12A 0.9600
C12 H12B 0.9600
C12 H12C 0.9600
C13 H13A 0.9600
C13 H13B 0.9600
C13 H13C 0.9600
C14 H14 0.9300
C15 C16 1.471(13)
C15 C17 1.477(13)
C15 H15 0.9800
C16 H16A 0.9600
C16 H16B 0.9600
C16 H16C 0.9600
C17 H17A 0.9600
C17 H17B 0.9600
C17 H17C 0.9600
C18 C19 1.503(11)
C18 C20 1.503(12)
C18 H18 0.9800
C19 H19A 0.9600
C19 H19B 0.9600
C19 H19C 0.9600
C20 H20A 0.9600
C20 H20B 0.9600
C20 H20C 0.9600
C21 C22 1.476(13)
C21 C23 1.483(12)
C21 H21 0.9800
C22 H22A 0.9600
C22 H22B 0.9600
C22 H22C 0.9600
C23 H23A 0.9600
C23 H23B 0.9600
C23 H23C 0.9600
C24 C25 1.436(13)
C24 C26 1.446(14)
C24 H24 0.9800
C25 H25A 0.9600
C25 H25B 0.9600
C25 H25C 0.9600
C26 H26A 0.9600
C26 H26B 0.9600
C26 H26C 0.9600

loop_
_geom_torsion_atom_site_label_1
_geom_torsion_atom_site_label_2
_geom_torsion_atom_site_label_3
_geom_torsion_atom_site_label_4
_geom_torsion
O7 La1 O1 P1 -124.1(4)
O10 La1 O1 P1 -33.1(6)
O4 La1 O1 P1 22.1(4)
O16 La1 O1 P1 -171.5(5)
O13 La1 O1 P1 156.1(4)
O15 La1 O1 P1 112.7(5)
O14 La1 O1 P1 66.6(5)
Cl1 La1 O1 P1 -58.5(4)
O1 La1 O4 P2 -29.2(4)
O7 La1 O4 P2 73.4(5)
O10 La1 O4 P2 123.2(4)
O16 La1 O4 P2 -47.0(5)
O13 La1 O4 P2 -165.3(4)
O15 La1 O4 P2 -100.5(4)
O14 La1 O4 P2 -167.2(5)
Cl1 La1 O4 P2 47.9(4)
O1 La1 O7 P3 108.0(4)
O10 La1 O7 P3 -35.7(4)
O4 La1 O7 P3 17.9(6)
O16 La1 O7 P3 156.0(4)
O13 La1 O7 P3 -120.2(4)
O15 La1 O7 P3 -169.8(4)
O14 La1 O7 P3 -83.6(4)
Cl1 La1 O7 P3 43.4(4)
O1 La1 O10 P4 -86.2(5)
O7 La1 O10 P4 18.0(4)
O4 La1 O10 P4 -137.0(4)
O16 La1 O10 P4 33.2(5)
O13 La1 O10 P4 87.3(4)
O15 La1 O10 P4 143.1(4)
O14 La1 O10 P4 158.6(4)
Cl1 La1 O10 P4 -61.0(4)
La1 O1 P1 O3 -111.5(4)
La1 O1 P1 O2 129.2(4)
La1 O1 P1 C1 8.0(5)
C5 O3 P1 O1 -49.1(5)
C5 O3 P1 O2 75.3(5)
C5 O3 P1 C1 -173.5(4)
C2 O2 P1 O1 -31.0(6)
C2 O2 P1 O3 -156.6(5)
C2 O2 P1 C1 93.9(5)
La1 O4 P2 O6 126.9(4)
La1 O4 P2 O5 -111.6(4)
La1 O4 P2 C1 4.2(5)
C8 O6 P2 O4 -11.9(6)
C8 O6 P2 O5 -140.3(5)
C8 O6 P2 C1 113.4(5)
C11 O5 P2 O4 -77.5(5)
C11 O5 P2 O6 48.6(5)
C11 O5 P2 C1 160.2(5)
La1 O7 P3 O9 128.6(4)
La1 O7 P3 O8 -110.6(4)
La1 O7 P3 C14 11.5(5)
C18 O9 P3 O7 41.5(6)
C18 O9 P3 O8 -83.9(5)
C18 O9 P3 C14 164.9(5)
C15 O8 P3 O7 17.9(6)
C15 O8 P3 O9 145.3(6)
C15 O8 P3 C14 -107.5(6)
La1 O10 P4 O12 137.8(4)
La1 O10 P4 O11 -102.0(4)
La1 O10 P4 C14 16.8(5)
C24 O12 P4 O10 -15.4(7)
C24 O12 P4 O11 -141.9(6)
C24 O12 P4 C14 109.9(6)
C21 O11 P4 O10 -59.6(6)
C21 O11 P4 O12 65.7(6)
C21 O11 P4 C14 175.9(6)
O1 P1 C1 P2 -47.8(4)
O3 P1 C1 P2 77.9(4)
O2 P1 C1 P2 -172.7(3)
O4 P2 C1 P1 42.2(4)
O6 P2 C1 P1 -83.5(4)
O5 P2 C1 P1 167.5(3)
P1 O2 C2 C4 -117.4(8)
P1 O2 C2 C3 117.6(8)
P1 O3 C5 C6 136.4(5)
P1 O3 C5 C7 -101.4(6)
P2 O6 C8 C10 -152.0(5)
P2 O6 C8 C9 85.7(7)
P2 O5 C11 C12 75.7(8)
P2 O5 C11 C13 -157.4(6)
O7 P3 C14 P4 42.2(4)
O9 P3 C14 P4 -83.3(4)
O8 P3 C14 P4 167.5(3)
O10 P4 C14 P3 -54.3(4)
O12 P4 C14 P3 -179.5(3)
O11 P4 C14 P3 71.6(4)
P3 O8 C15 C16 132.5(7)
P3 O8 C15 C17 -104.4(8)
P3 O9 C18 C19 120.5(6)
P3 O9 C18 C20 -117.7(6)
P4 O11 C21 C22 84.2(10)
P4 O11 C21 C23 -149.8(7)
P4 O12 C24 C25 118.8(8)
P4 O12 C24 C26 -119.1(8)
